data_4087578
loop_
_publ_author_name
'Karthik, Vedhagiri'
'Gupta, Vivek'
'Anantharaman, Ganapathi'

_publ_section_title
;
 Synthesis, Structure, and Coordination Chemistry of
 Phosphine-Functionalized Imidazole/Imidazolium Salts and Cleavage of a
 C--P Bond in an NHC--Phosphenium Salt using a Pd(0) Precursor
;
_journal_issue 15
_journal_name_full Organometallics
_journal_page_first 3713
_journal_paper_doi 10.1021/acs.organomet.5b00336
_journal_volume 34
_journal_year 2015
_chemical_formula_moiety 'C17 H17 I2 N2 P'
_chemical_formula_sum 'C17 H17 I2 N2 P'
_chemical_formula_weight 534.10
_chemical_name_common 'Imidazolium salt '
_space_group_IT_number 2
_space_group_name_Hall '-P 1'
_space_group_name_H-M_alt 'P -1'
_symmetry_cell_setting triclinic
_symmetry_space_group_name_Hall '-P 1'
_symmetry_space_group_name_H-M 'P -1'
_atom_sites_solution_hydrogens geom
_atom_sites_solution_primary direct
_atom_sites_solution_secondary difmap
_audit_creation_method SHELXL-97
_cell_angle_alpha 82.126(7)
_cell_angle_beta 86.228(8)
_cell_angle_gamma 80.974(7)
_cell_formula_units_Z 2
_cell_length_a 7.549(3)
_cell_length_b 8.518(4)
_cell_length_c 14.909(7)
_cell_measurement_reflns_used 1681
_cell_measurement_temperature 273(2)
_cell_measurement_theta_max 24.52
_cell_measurement_theta_min 2.76
_cell_volume 936.9(7)
_computing_cell_refinement 'Bruker SMART'
_computing_data_collection 'Bruker SMART'
_computing_data_reduction 'Bruker SAINT'
_computing_molecular_graphics 'ORTEP 3v2'
_computing_structure_refinement 'SHELXL-97 (Sheldrick, 1997)'
_computing_structure_solution 'SHELXS-97 (Sheldrick, 1990)'
_diffrn_ambient_temperature 273(2)
_diffrn_measured_fraction_theta_full 0.970
_diffrn_measured_fraction_theta_max 0.970
_diffrn_measurement_device_type 'CCD area detector'
_diffrn_measurement_method 'phi and omega scans'
_diffrn_radiation_monochromator graphite
_diffrn_radiation_source 'fine-focus sealed tube'
_diffrn_radiation_type MoK\a
_diffrn_radiation_wavelength 0.71073
_diffrn_reflns_av_R_equivalents 0.0224
_diffrn_reflns_av_sigmaI/netI 0.0480
_diffrn_reflns_limit_h_max 9
_diffrn_reflns_limit_h_min -9
_diffrn_reflns_limit_k_max 7
_diffrn_reflns_limit_k_min -10
_diffrn_reflns_limit_l_max 16
_diffrn_reflns_limit_l_min -18
_diffrn_reflns_number 5212
_diffrn_reflns_theta_full 26.00
_diffrn_reflns_theta_max 26.00
_diffrn_reflns_theta_min 2.44
_exptl_absorpt_coefficient_mu 3.440
_exptl_absorpt_correction_T_max 0.6445
_exptl_absorpt_correction_T_min 0.5319
_exptl_absorpt_correction_type empirical
_exptl_absorpt_process_details SADABS
_exptl_crystal_colour colorless
_exptl_crystal_density_diffrn 1.893
_exptl_crystal_density_method 'not measured'
_exptl_crystal_description Needle
_exptl_crystal_F_000 508
_exptl_crystal_size_max 0.21
_exptl_crystal_size_mid 0.17
_exptl_crystal_size_min 0.14
_refine_diff_density_max 1.213
_refine_diff_density_min -1.348
_refine_diff_density_rms 0.424
_refine_ls_extinction_method none
_refine_ls_goodness_of_fit_ref 1.117
_refine_ls_hydrogen_treatment constr
_refine_ls_matrix_type full
_refine_ls_number_parameters 201
_refine_ls_number_reflns 3579
_refine_ls_number_restraints 0
_refine_ls_restrained_S_all 1.117
_refine_ls_R_factor_all 0.0668
_refine_ls_R_factor_gt 0.0485
_refine_ls_shift/su_max 0.005
_refine_ls_shift/su_mean 0.001
_refine_ls_structure_factor_coef Fsqd
_refine_ls_weighting_details 'calc w=1/[\s^2^(Fo^2^)+(0.1030P)^2^+0.1998P] where P=(Fo^2^+2Fc^2^)/3'
_refine_ls_weighting_scheme calc
_refine_ls_wR_factor_gt 0.1307
_refine_ls_wR_factor_ref 0.1814
_reflns_number_gt 2835
_reflns_number_total 3579
_reflns_threshold_expression >2sigma(I)
_cod_data_source_file om5b00336_si_002.cif
_cod_data_source_block 14febbm
_cod_depositor_comments
;
The following automatic conversions were performed:

data item '_exptl_absorpt_correction_type' value 'Empirical' was
changed to 'empirical' in accordance with the
/home/saulius/struct/COD-crude-data/automatic-downloads/DataCite-retrospective/ACS/depositions/lib/dictionaries/cif_core.dic
dictionary named 'cif_core.dic' version 2.4.2 last updated on
2011-04-26.

data item '_refine_ls_hydrogen_treatment' value 'Constr' was changed
to 'constr' in accordance with the
/home/saulius/struct/COD-crude-data/automatic-downloads/DataCite-retrospective/ACS/depositions/lib/dictionaries/cif_core.dic
dictionary named 'cif_core.dic' version 2.4.2 last updated on
2011-04-26.

data item '_symmetry_cell_setting' value 'Triclinic' was changed to
'triclinic' in accordance with the
/home/saulius/struct/COD-crude-data/automatic-downloads/DataCite-retrospective/ACS/depositions/lib/dictionaries/cif_core.dic
dictionary named 'cif_core.dic' version 2.4.2 last updated on
2011-04-26.

Automatic conversion script
Id: cif_fix_values 6909 2019-04-08 15:41:33Z antanas 
;
_cod_original_sg_symbol_Hall -P1
_cod_original_sg_symbol_H-M 'P-1   '
_cod_database_code 4087578

loop_
_symmetry_equiv_pos_as_xyz
'x, y, z'
'-x, -y, -z'

loop_
_atom_site_label
_atom_site_type_symbol
_atom_site_fract_x
_atom_site_fract_y
_atom_site_fract_z
_atom_site_U_iso_or_equiv
_atom_site_adp_type
_atom_site_occupancy
_atom_site_symmetry_multiplicity
_atom_site_calc_flag
_atom_site_refinement_flags
C1 C 0.8035(10) 0.4639(10) 0.3249(5) 0.0410(18) Uani 1 1 d .
C2 C 0.7643(12) 0.4449(10) 0.4748(5) 0.048(2) Uani 1 1 d .
H2 H 0.7516 0.4713 0.5337 0.058 Uiso 1 1 calc R
C3 C 0.7610(11) 0.3024(10) 0.4489(5) 0.0425(18) Uani 1 1 d .
C4 C 0.7981(13) 0.1815(10) 0.3050(6) 0.055(2) Uani 1 1 d .
H4A H 0.6799 0.1628 0.2937 0.082 Uiso 1 1 calc R
H4B H 0.8610 0.0873 0.3386 0.082 Uiso 1 1 calc R
H4C H 0.8624 0.2059 0.2484 0.082 Uiso 1 1 calc R
C5 C 0.8116(17) 0.7114(11) 0.3969(7) 0.069(3) Uani 1 1 d .
H5A H 0.9158 0.7340 0.3598 0.103 Uiso 1 1 calc R
H5B H 0.8260 0.7307 0.4578 0.103 Uiso 1 1 calc R
H5C H 0.7072 0.7797 0.3732 0.103 Uiso 1 1 calc R
C6 C 0.8549(11) 0.4348(10) 0.1307(5) 0.0428(18) Uani 1 1 d .
C7 C 1.0225(14) 0.3543(12) 0.1062(6) 0.058(2) Uani 1 1 d .
H7 H 1.1245 0.3713 0.1331 0.070 Uiso 1 1 calc R
C8 C 1.0382(17) 0.2479(13) 0.0414(6) 0.072(3) Uani 1 1 d .
H8 H 1.1503 0.1918 0.0274 0.087 Uiso 1 1 calc R
C9 C 0.8970(16) 0.2257(13) -0.0001(7) 0.067(3) Uani 1 1 d .
H9 H 0.9124 0.1594 -0.0456 0.080 Uiso 1 1 calc R
C10 C 0.7256(16) 0.2997(13) 0.0227(7) 0.071(3) Uani 1 1 d .
H10 H 0.6260 0.2790 -0.0047 0.086 Uiso 1 1 calc R
C11 C 0.7058(14) 0.4073(11) 0.0886(6) 0.062(3) Uani 1 1 d .
H11 H 0.5924 0.4597 0.1037 0.075 Uiso 1 1 calc R
C12 C 0.6416(11) 0.7054(10) 0.1988(5) 0.0448(18) Uani 1 1 d .
C13 C 0.4736(13) 0.6566(12) 0.2285(6) 0.054(2) Uani 1 1 d .
H13 H 0.4683 0.5508 0.2527 0.065 Uiso 1 1 calc R
C14 C 0.3163(13) 0.7677(14) 0.2212(7) 0.064(3) Uani 1 1 d .
H14 H 0.2067 0.7357 0.2414 0.077 Uiso 1 1 calc R
C15 C 0.3225(18) 0.9226(13) 0.1848(8) 0.077(3) Uani 1 1 d .
H15 H 0.2169 0.9954 0.1802 0.092 Uiso 1 1 calc R
C16 C 0.4856(19) 0.9728(13) 0.1544(8) 0.079(3) Uani 1 1 d .
H16 H 0.4879 1.0791 0.1301 0.095 Uiso 1 1 calc R
C17 C 0.6434(14) 0.8670(11) 0.1599(6) 0.058(2) Uani 1 1 d .
H17 H 0.7511 0.9013 0.1383 0.070 Uiso 1 1 calc R
I1 I 0.73115(7) 0.08788(7) 0.53379(4) 0.0469(2) Uani 1 1 d .
I2 I 0.27520(8) 0.27812(7) 0.33453(4) 0.0506(2) Uani 1 1 d .
N1 N 0.7844(8) 0.3148(8) 0.3569(4) 0.0399(15) Uani 1 1 d .
N2 N 0.7903(10) 0.5442(9) 0.3969(5) 0.0468(17) Uani 1 1 d .
P1 P 0.8533(3) 0.5741(3) 0.21197(15) 0.0454(5) Uani 1 1 d .

loop_
_atom_site_aniso_label
_atom_site_aniso_U_11
_atom_site_aniso_U_22
_atom_site_aniso_U_33
_atom_site_aniso_U_23
_atom_site_aniso_U_13
_atom_site_aniso_U_12
C1 0.038(4) 0.043(5) 0.045(4) -0.012(4) -0.003(3) -0.008(3)
C2 0.065(6) 0.045(5) 0.037(4) -0.014(4) -0.010(4) -0.005(4)
C3 0.044(4) 0.040(4) 0.044(4) -0.007(4) -0.001(3) -0.008(3)
C4 0.076(6) 0.032(4) 0.054(5) -0.008(4) 0.008(5) -0.007(4)
C5 0.117(9) 0.041(5) 0.052(6) -0.013(4) -0.009(6) -0.016(6)
C6 0.043(4) 0.047(5) 0.037(4) 0.002(4) -0.002(3) -0.008(4)
C7 0.074(6) 0.058(6) 0.038(5) -0.004(4) -0.002(4) 0.002(5)
C8 0.103(9) 0.063(7) 0.041(5) -0.010(5) 0.002(5) 0.021(6)
C9 0.089(8) 0.062(6) 0.048(5) -0.017(5) -0.005(5) 0.003(6)
C10 0.089(8) 0.078(8) 0.053(6) -0.014(5) -0.013(5) -0.022(6)
C11 0.075(7) 0.060(6) 0.054(6) -0.010(5) -0.018(5) -0.007(5)
C12 0.054(5) 0.040(4) 0.043(4) -0.009(4) -0.002(4) -0.010(4)
C13 0.060(6) 0.050(5) 0.051(5) -0.004(4) -0.001(4) -0.005(4)
C14 0.045(5) 0.092(8) 0.056(6) -0.023(6) -0.003(4) -0.002(5)
C15 0.097(9) 0.053(7) 0.074(7) -0.022(6) -0.018(6) 0.023(6)
C16 0.113(10) 0.038(5) 0.078(8) 0.006(5) -0.012(7) 0.007(6)
C17 0.076(6) 0.047(5) 0.052(5) -0.002(4) -0.002(5) -0.013(5)
I1 0.0525(4) 0.0453(4) 0.0441(4) -0.0058(3) -0.0013(2) -0.0114(3)
I2 0.0584(4) 0.0477(4) 0.0469(4) -0.0050(3) -0.0039(3) -0.0114(3)
N1 0.042(4) 0.039(4) 0.043(4) -0.013(3) -0.004(3) -0.009(3)
N2 0.058(4) 0.037(4) 0.048(4) -0.012(3) -0.003(3) -0.010(3)
P1 0.0488(12) 0.0434(12) 0.0457(12) -0.0087(10) 0.0015(9) -0.0107(10)

loop_
_atom_type_symbol
_atom_type_description
_atom_type_scat_dispersion_real
_atom_type_scat_dispersion_imag
_atom_type_scat_source
C C 0.0033 0.0016 'International Tables Vol C Tables 4.2.6.8 and 6.1.1.4'
H H 0.0000 0.0000 'International Tables Vol C Tables 4.2.6.8 and 6.1.1.4'
N N 0.0061 0.0033 'International Tables Vol C Tables 4.2.6.8 and 6.1.1.4'
P P 0.1023 0.0942 'International Tables Vol C Tables 4.2.6.8 and 6.1.1.4'
I I -0.4742 1.8119 'International Tables Vol C Tables 4.2.6.8 and 6.1.1.4'

loop_
_geom_angle_atom_site_label_1
_geom_angle_atom_site_label_2
_geom_angle_atom_site_label_3
_geom_angle
N1 C1 N2 106.1(7)
N1 C1 P1 136.0(6)
N2 C1 P1 117.8(6)
C3 C2 N2 105.3(7)
C3 C2 H2 127.4
N2 C2 H2 127.4
C2 C3 N1 108.8(7)
C2 C3 I1 126.7(6)
N1 C3 I1 124.5(6)
N1 C4 H4A 109.5
N1 C4 H4B 109.5
H4A C4 H4B 109.5
N1 C4 H4C 109.5
H4A C4 H4C 109.5
H4B C4 H4C 109.5
N2 C5 H5A 109.5
N2 C5 H5B 109.5
H5A C5 H5B 109.5
N2 C5 H5C 109.5
H5A C5 H5C 109.5
H5B C5 H5C 109.5
C11 C6 C7 118.2(9)
C11 C6 P1 125.6(7)
C7 C6 P1 116.1(7)
C6 C7 C8 120.3(10)
C6 C7 H7 119.9
C8 C7 H7 119.9
C9 C8 C7 121.2(10)
C9 C8 H8 119.4
C7 C8 H8 119.4
C8 C9 C10 121.2(10)
C8 C9 H9 119.4
C10 C9 H9 119.4
C9 C10 C11 118.6(10)
C9 C10 H10 120.7
C11 C10 H10 120.7
C6 C11 C10 120.3(10)
C6 C11 H11 119.8
C10 C11 H11 119.8
C13 C12 C17 118.3(8)
C13 C12 P1 123.2(7)
C17 C12 P1 118.5(7)
C14 C13 C12 120.0(9)
C14 C13 H13 120.0
C12 C13 H13 120.0
C15 C14 C13 120.4(10)
C15 C14 H14 119.8
C13 C14 H14 119.8
C14 C15 C16 120.6(10)
C14 C15 H15 119.7
C16 C15 H15 119.7
C17 C16 C15 120.8(10)
C17 C16 H16 119.6
C15 C16 H16 119.6
C16 C17 C12 119.9(10)
C16 C17 H17 120.0
C12 C17 H17 120.0
C1 N1 C3 109.1(7)
C1 N1 C4 126.4(7)
C3 N1 C4 124.4(7)
C1 N2 C2 110.7(7)
C1 N2 C5 126.9(8)
C2 N2 C5 122.3(8)
C12 P1 C6 104.8(4)
C12 P1 C1 98.6(4)
C6 P1 C1 106.4(4)

loop_
_geom_bond_atom_site_label_1
_geom_bond_atom_site_label_2
_geom_bond_distance
C1 N1 1.321(10)
C1 N2 1.340(10)
C1 P1 1.857(8)
C2 C3 1.328(11)
C2 N2 1.363(11)
C2 H2 0.9300
C3 N1 1.363(10)
C3 I1 2.109(8)
C4 N1 1.446(10)
C4 H4A 0.9600
C4 H4B 0.9600
C4 H4C 0.9600
C5 N2 1.459(11)
C5 H5A 0.9600
C5 H5B 0.9600
C5 H5C 0.9600
C6 C11 1.390(12)
C6 C7 1.392(12)
C6 P1 1.807(9)
C7 C8 1.401(14)
C7 H7 0.9300
C8 C9 1.317(15)
C8 H8 0.9300
C9 C10 1.390(15)
C9 H9 0.9300
C10 C11 1.419(14)
C10 H10 0.9300
C11 H11 0.9300
C12 C13 1.421(13)
C12 C17 1.420(12)
C12 P1 1.806(9)
C13 C14 1.398(13)
C13 H13 0.9300
C14 C15 1.363(16)
C14 H14 0.9300
C15 C16 1.394(17)
C15 H15 0.9300
C16 C17 1.376(15)
C16 H16 0.9300
C17 H17 0.9300

loop_
_geom_torsion_atom_site_label_1
_geom_torsion_atom_site_label_2
_geom_torsion_atom_site_label_3
_geom_torsion_atom_site_label_4
_geom_torsion
N2 C2 C3 N1 0.0(10)
N2 C2 C3 I1 178.6(6)
C11 C6 C7 C8 -0.5(14)
P1 C6 C7 C8 -177.9(8)
C6 C7 C8 C9 2.5(16)
C7 C8 C9 C10 -4.0(18)
C8 C9 C10 C11 3.4(17)
C7 C6 C11 C10 0.1(14)
P1 C6 C11 C10 177.2(8)
C9 C10 C11 C6 -1.5(16)
C17 C12 C13 C14 -1.7(13)
P1 C12 C13 C14 175.9(7)
C12 C13 C14 C15 0.8(14)
C13 C14 C15 C16 -0.2(16)
C14 C15 C16 C17 0.5(18)
C15 C16 C17 C12 -1.4(17)
C13 C12 C17 C16 2.0(14)
P1 C12 C17 C16 -175.7(8)
N2 C1 N1 C3 -0.5(9)
P1 C1 N1 C3 175.5(7)
N2 C1 N1 C4 -176.6(8)
P1 C1 N1 C4 -0.6(13)
C2 C3 N1 C1 0.4(10)
I1 C3 N1 C1 -178.3(5)
C2 C3 N1 C4 176.5(8)
I1 C3 N1 C4 -2.2(12)
N1 C1 N2 C2 0.5(9)
P1 C1 N2 C2 -176.3(6)
N1 C1 N2 C5 176.6(9)
P1 C1 N2 C5 -0.3(13)
C3 C2 N2 C1 -0.3(10)
C3 C2 N2 C5 -176.6(9)
C13 C12 P1 C6 72.2(8)
C17 C12 P1 C6 -110.3(7)
C13 C12 P1 C1 -37.4(8)
C17 C12 P1 C1 140.1(7)
C11 C6 P1 C12 -16.9(9)
C7 C6 P1 C12 160.2(7)
C11 C6 P1 C1 86.9(8)
C7 C6 P1 C1 -96.0(7)
N1 C1 P1 C12 114.4(9)
N2 C1 P1 C12 -70.0(7)
N1 C1 P1 C6 6.1(9)
N2 C1 P1 C6 -178.3(6)
